data_2311823
loop_
_publ_author_name
'Nguyen, Hien'
'Nguyen Bich, Ngan'
'Dang, Tung T.'
'Van Meervelt, Luc'

_publ_section_title
;
 Stacking patterns of thieno[3,2-b]thiophenes functionalized by sequential
 palladium-catalyzed Suzuki and Heck cross-coupling reactions.
;
_journal_coeditor_code LG3143
_journal_issue 'Pt 9'
_journal_name_full 'Acta crystallographica. Section C, Structural chemistry'
_journal_page_first 895
_journal_page_last 899
_journal_paper_doi 10.1107/S2053229614018683
_journal_volume 70
_journal_year 2014
_chemical_formula_iupac 'C25 H22 Br2 S2'
_chemical_formula_moiety 'C25 H22 Br2 S2'
_chemical_formula_sum 'C25 H22 Br2 S2'
_chemical_formula_weight 546.37
_chemical_name_systematic 3,6-Dibromo-2-(4-<i>tert</i>-butylphenyl)-5-(4-methylstyryl)thieno[3,2-<i>b</i>]thiophene
_space_group_crystal_system triclinic
_space_group_IT_number 2
_space_group_name_Hall '-P 1'
_space_group_name_H-M_alt 'P -1'
_atom_sites_solution_hydrogens geom
_atom_sites_solution_primary direct
_atom_sites_solution_secondary difmap
_audit_creation_method
;
Olex2 1.2
(compiled 2014.02.17 svn.r2891 for OlexSys, GUI svn.r4773)
;
_cell_angle_alpha 106.933(13)
_cell_angle_beta 98.599(11)
_cell_angle_gamma 92.192(13)
_cell_formula_units_Z 2
_cell_length_a 9.5401(12)
_cell_length_b 10.1575(17)
_cell_length_c 12.1711(16)
_cell_measurement_reflns_used 12025
_cell_measurement_temperature 100.15
_cell_measurement_theta_max 29.0730
_cell_measurement_theta_min 3.0810
_cell_volume 1111.4(3)
_computing_cell_refinement
;
(CrysAlisPro; Agilent, 2012)
;
_computing_data_collection
;
(CrysAlisPro; Agilent, 2012)
;
_computing_data_reduction
;
(CrysAlisPro; Agilent, 2012)
;
_computing_molecular_graphics 'Olex2 (Dolomanov <i>et al.</i>, 2009)'
_computing_publication_material 'Olex2 (Dolomanov <i>et al.</i>, 2009)'
_computing_structure_refinement 'XL (Sheldrick, 2008)'
_computing_structure_solution 'XS (Sheldrick, 2008)'
_diffrn_ambient_temperature 100.15
_diffrn_detector_area_resol_mean 15.9631
_diffrn_measured_fraction_theta_full 0.999
_diffrn_measured_fraction_theta_max 0.999
_diffrn_measurement_device_type
;
Agilent SuperNova diffractometer (Single source at offset, Eos detector)
;
_diffrn_measurement_method '\w scans'
_diffrn_radiation_monochromator mirror
_diffrn_radiation_type MoK\a
_diffrn_radiation_wavelength 0.71073
_diffrn_reflns_av_R_equivalents 0.0294
_diffrn_reflns_limit_h_max 11
_diffrn_reflns_limit_h_min -11
_diffrn_reflns_limit_k_max 12
_diffrn_reflns_limit_k_min -12
_diffrn_reflns_limit_l_max 15
_diffrn_reflns_limit_l_min -15
_diffrn_reflns_number 22740
_diffrn_reflns_theta_full 25.00
_diffrn_reflns_theta_max 26.37
_diffrn_reflns_theta_min 2.89
_exptl_absorpt_coefficient_mu 3.845
_exptl_absorpt_correction_T_max 1.00000
_exptl_absorpt_correction_T_min 0.62048
_exptl_absorpt_correction_type multi-scan
_exptl_absorpt_process_details
;
(CrysAlisPro; Agilent, 2012)
;
_exptl_crystal_colour yellow
_exptl_crystal_density_diffrn 1.633
_exptl_crystal_density_method 'not measured'
_exptl_crystal_description block
_exptl_crystal_F_000 548
_exptl_crystal_size_max 0.35
_exptl_crystal_size_mid 0.3
_exptl_crystal_size_min 0.15
_refine_diff_density_max 0.864
_refine_diff_density_min -0.339
_refine_ls_extinction_method none
_refine_ls_goodness_of_fit_ref 1.051
_refine_ls_hydrogen_treatment constr
_refine_ls_matrix_type full
_refine_ls_number_parameters 266
_refine_ls_number_reflns 4543
_refine_ls_number_restraints 0
_refine_ls_restrained_S_all 1.051
_refine_ls_R_factor_all 0.0282
_refine_ls_R_factor_gt 0.0240
_refine_ls_shift/su_max 0.001
_refine_ls_shift/su_mean 0.000
_refine_ls_structure_factor_coef Fsqd
_refine_ls_weighting_details 'calc w=1/[\s^2^(Fo^2^)+(0.0284P)^2^+1.0210P] where P=(Fo^2^+2Fc^2^)/3'
_refine_ls_weighting_scheme calc
_refine_ls_wR_factor_gt 0.0602
_refine_ls_wR_factor_ref 0.0626
_reflns_number_gt 4106
_reflns_number_total 4543
_reflns_threshold_expression >2sigma(I)
_cod_data_source_file lg3143sup1.cif
_cod_data_source_block III
_cod_database_code 2311823

loop_
_space_group_symop_id
_space_group_symop_operation_xyz
1 'x, y, z'
2 '-x, -y, -z'

loop_
_atom_site_type_symbol
_atom_site_label
_atom_site_fract_x
_atom_site_fract_y
_atom_site_fract_z
_atom_site_U_iso_or_equiv
_atom_site_adp_type
_atom_site_calc_flag
_atom_site_occupancy
C C2 0.1667(2) 0.4087(2) 0.52334(18) 0.0149(4) Uani d 1
C C3 0.2415(2) 0.5007(2) 0.48676(17) 0.0140(4) Uani d 1
C C4 0.3487(2) 0.5848(2) 0.57443(18) 0.0135(4) Uani d 1
C C5 0.3561(2) 0.5556(2) 0.67867(18) 0.0149(4) Uani d 1
C C7 0.5323(2) 0.7369(2) 0.73035(17) 0.0134(4) Uani d 1
C C8 0.4616(2) 0.6421(2) 0.76726(18) 0.0156(4) Uani d 1
C C11 0.0485(2) 0.3098(2) 0.45728(18) 0.0154(4) Uani d 1
H H11 0.0143 0.3096 0.3798 0.018 Uiso calc 1
C C12 -0.0158(2) 0.2188(2) 0.49791(19) 0.0163(4) Uani d 1
H H12 0.0209 0.2196 0.5751 0.020 Uiso calc 1
C C13 -0.1367(2) 0.1182(2) 0.43625(18) 0.0147(4) Uani d 1
C C14 -0.1847(2) 0.0836(2) 0.31652(19) 0.0184(4) Uani d 1
H H14 -0.1379 0.1268 0.2708 0.022 Uiso calc 1
C C15 -0.2997(2) -0.0127(2) 0.2636(2) 0.0195(4) Uani d 1
H H15 -0.3298 -0.0352 0.1818 0.023 Uiso calc 1
C C16 -0.3721(2) -0.0775(2) 0.3276(2) 0.0188(4) Uani d 1
C C17 -0.3245(2) -0.0435(2) 0.4464(2) 0.0222(5) Uani d 1
H H17 -0.3719 -0.0862 0.4921 0.027 Uiso calc 1
C C18 -0.2088(2) 0.0521(2) 0.4994(2) 0.0212(5) Uani d 1
H H18 -0.1778 0.0731 0.5810 0.025 Uiso calc 1
C C19 -0.4989(2) -0.1807(2) 0.2693(2) 0.0257(5) Uani d 1
H H19A -0.4753 -0.2481 0.2001 0.039 Uiso calc 1
H H19B -0.5798 -0.1324 0.2460 0.039 Uiso calc 1
H H19C -0.5240 -0.2286 0.3238 0.039 Uiso calc 1
C C20 0.6407(2) 0.8514(2) 0.79371(18) 0.0144(4) Uani d 1
C C21 0.6309(2) 0.9344(2) 0.90533(19) 0.0204(5) Uani d 1
H H21 0.5599 0.9103 0.9448 0.024 Uiso calc 1
C C22 0.7237(2) 1.0518(2) 0.95947(19) 0.0222(5) Uani d 1
H H22 0.7145 1.1068 1.0355 0.027 Uiso calc 1
C C23 0.8300(2) 1.0912(2) 0.90537(18) 0.0156(4) Uani d 1
C C24 0.8424(2) 1.0043(2) 0.79612(19) 0.0174(4) Uani d 1
H H24 0.9167 1.0255 0.7584 0.021 Uiso calc 1
C C25 0.7490(2) 0.8872(2) 0.74042(18) 0.0159(4) Uani d 1
H H25 0.7595 0.8311 0.6651 0.019 Uiso calc 1
C C26 0.9213(2) 1.2294(2) 0.95810(19) 0.0181(4) Uani d 1
C C27 0.9335(4) 1.2808(3) 1.0898(2) 0.0466(8) Uani d 1
H H27A 0.9785 1.2132 1.1237 0.070 Uiso calc 1
H H27B 0.8384 1.2928 1.1104 0.070 Uiso calc 1
H H27C 0.9915 1.3694 1.1202 0.070 Uiso calc 1
C C28 0.8494(3) 1.3340(3) 0.9067(3) 0.0412(7) Uani d 1
H H28A 0.7556 1.3468 0.9300 0.062 Uiso calc 1
H H28B 0.8382 1.3003 0.8216 0.062 Uiso calc 1
H H28C 0.9080 1.4224 0.9354 0.062 Uiso calc 1
C C29 1.0711(3) 1.2170(3) 0.9299(4) 0.0579(10) Uani d 1
H H29A 1.0672 1.1951 0.8455 0.087 Uiso calc 1
H H29B 1.1139 1.1432 0.9567 0.087 Uiso calc 1
H H29C 1.1288 1.3046 0.9692 0.087 Uiso calc 1
S S1 0.23075(6) 0.42387(5) 0.66948(5) 0.01670(11) Uani d 1
S S6 0.47053(5) 0.71827(5) 0.58407(4) 0.01402(11) Uani d 1
Br Br9 0.21007(2) 0.51931(2) 0.336305(17) 0.01818(7) Uani d 1
Br Br10 0.50454(2) 0.61519(2) 0.914456(19) 0.02445(7) Uani d 1

loop_
_atom_site_aniso_label
_atom_site_aniso_U_11
_atom_site_aniso_U_22
_atom_site_aniso_U_33
_atom_site_aniso_U_12
_atom_site_aniso_U_13
_atom_site_aniso_U_23
C2 0.0146(10) 0.0139(10) 0.0142(10) 0.0029(8) 0.0000(8) 0.0020(8)
C3 0.0143(10) 0.0134(10) 0.0127(10) 0.0033(8) 0.0010(8) 0.0017(8)
C4 0.0133(10) 0.0115(10) 0.0152(10) 0.0006(8) 0.0021(8) 0.0035(8)
C5 0.0145(10) 0.0117(10) 0.0172(10) -0.0016(8) -0.0002(8) 0.0041(8)
C7 0.0139(10) 0.0134(10) 0.0116(10) 0.0015(8) 0.0000(8) 0.0028(8)
C8 0.0163(10) 0.0151(10) 0.0139(10) -0.0002(8) -0.0004(8) 0.0037(8)
C11 0.0136(10) 0.0144(10) 0.0153(10) 0.0008(8) -0.0001(8) 0.0014(8)
C12 0.0142(10) 0.0162(10) 0.0169(10) 0.0008(8) -0.0007(8) 0.0040(8)
C13 0.0114(9) 0.0123(10) 0.0196(11) 0.0010(8) 0.0006(8) 0.0047(8)
C14 0.0169(10) 0.0193(11) 0.0194(11) -0.0012(8) 0.0052(9) 0.0056(9)
C15 0.0165(10) 0.0220(11) 0.0180(11) 0.0020(9) 0.0011(9) 0.0038(9)
C16 0.0136(10) 0.0130(10) 0.0277(12) 0.0001(8) -0.0021(9) 0.0056(9)
C17 0.0197(11) 0.0218(12) 0.0281(12) -0.0051(9) 0.0007(9) 0.0148(10)
C18 0.0213(11) 0.0228(12) 0.0200(11) -0.0029(9) -0.0024(9) 0.0106(9)
C19 0.0183(11) 0.0216(12) 0.0340(14) -0.0050(9) -0.0050(10) 0.0089(10)
C20 0.0142(10) 0.0108(10) 0.0165(10) 0.0000(8) -0.0026(8) 0.0044(8)
C21 0.0197(11) 0.0212(11) 0.0189(11) -0.0052(9) 0.0042(9) 0.0044(9)
C22 0.0263(12) 0.0196(11) 0.0159(11) -0.0062(9) 0.0024(9) -0.0006(9)
C23 0.0140(10) 0.0130(10) 0.0188(11) -0.0020(8) -0.0041(8) 0.0067(8)
C24 0.0121(10) 0.0211(11) 0.0203(11) -0.0015(8) 0.0004(8) 0.0097(9)
C25 0.0158(10) 0.0168(10) 0.0135(10) 0.0011(8) 0.0009(8) 0.0030(8)
C26 0.0176(10) 0.0147(10) 0.0189(11) -0.0047(8) -0.0043(8) 0.0046(9)
C27 0.067(2) 0.0429(17) 0.0190(13) -0.0359(15) -0.0120(13) 0.0069(12)
C28 0.0457(16) 0.0207(13) 0.0498(18) -0.0154(11) -0.0257(14) 0.0181(12)
C29 0.0241(14) 0.0310(16) 0.100(3) -0.0138(12) 0.0164(16) -0.0096(17)
S1 0.0181(3) 0.0153(3) 0.0159(3) -0.0056(2) -0.0012(2) 0.0062(2)
S6 0.0145(2) 0.0134(2) 0.0135(2) -0.00256(19) 0.00064(19) 0.00445(19)
Br9 0.02011(12) 0.02063(12) 0.01261(11) -0.00192(8) -0.00041(8) 0.00521(8)
Br10 0.03123(14) 0.02441(13) 0.01642(12) -0.01005(9) -0.00648(9) 0.01090(9)

loop_
_atom_type_symbol
_atom_type_description
_atom_type_scat_dispersion_real
_atom_type_scat_dispersion_imag
_atom_type_scat_source
C C 0.0033 0.0016 'International Tables Vol C Tables 4.2.6.8 and 6.1.1.4'
H H 0.0000 0.0000 'International Tables Vol C Tables 4.2.6.8 and 6.1.1.4'
S S 0.1246 0.1234 'International Tables Vol C Tables 4.2.6.8 and 6.1.1.4'
Br Br -0.2901 2.4595 'International Tables Vol C Tables 4.2.6.8 and 6.1.1.4'

loop_
_geom_angle_atom_site_label_1
_geom_angle_atom_site_label_2
_geom_angle_atom_site_label_3
_geom_angle
C3 C2 C11 127.97(19)
C3 C2 S1 110.83(15)
C11 C2 S1 121.19(16)
C2 C3 C4 113.44(19)
C2 C3 Br9 125.30(16)
C4 C3 Br9 121.26(15)
C3 C4 S6 135.45(16)
C5 C4 C3 112.85(18)
C5 C4 S6 111.68(16)
C4 C5 C8 112.77(18)
C4 C5 S1 111.53(16)
C8 C5 S1 135.68(17)
C8 C7 C20 131.33(19)
C8 C7 S6 111.14(15)
C20 C7 S6 117.42(15)
C5 C8 Br10 121.61(15)
C7 C8 C5 112.82(19)
C7 C8 Br10 125.41(16)
C2 C11 H11 117.8
C12 C11 C2 124.5(2)
C12 C11 H11 117.8
C11 C12 H12 116.5
C11 C12 C13 127.0(2)
C13 C12 H12 116.5
C14 C13 C12 123.75(19)
C18 C13 C12 118.85(19)
C18 C13 C14 117.39(19)
C13 C14 H14 119.6
C15 C14 C13 120.8(2)
C15 C14 H14 119.6
C14 C15 H15 119.3
C14 C15 C16 121.5(2)
C16 C15 H15 119.3
C15 C16 C19 121.0(2)
C17 C16 C15 117.8(2)
C17 C16 C19 121.1(2)
C16 C17 H17 119.6
C18 C17 C16 120.8(2)
C18 C17 H17 119.6
C13 C18 H18 119.2
C17 C18 C13 121.7(2)
C17 C18 H18 119.2
C16 C19 H19A 109.5
C16 C19 H19B 109.5
C16 C19 H19C 109.5
H19A C19 H19B 109.5
H19A C19 H19C 109.5
H19B C19 H19C 109.5
C21 C20 C7 120.91(19)
C25 C20 C7 120.93(19)
C25 C20 C21 117.95(19)
C20 C21 H21 119.6
C22 C21 C20 120.7(2)
C22 C21 H21 119.6
C21 C22 H22 119.1
C21 C22 C23 121.8(2)
C23 C22 H22 119.1
C22 C23 C26 122.09(19)
C24 C23 C22 116.81(19)
C24 C23 C26 120.91(19)
C23 C24 H24 119.1
C23 C24 C25 121.86(19)
C25 C24 H24 119.1
C20 C25 C24 120.8(2)
C20 C25 H25 119.6
C24 C25 H25 119.6
C27 C26 C23 111.81(18)
C27 C26 C29 107.7(2)
C28 C26 C23 107.46(18)
C28 C26 C27 108.8(2)
C28 C26 C29 109.7(2)
C29 C26 C23 111.25(19)
C26 C27 H27A 109.5
C26 C27 H27B 109.5
C26 C27 H27C 109.5
H27A C27 H27B 109.5
H27A C27 H27C 109.5
H27B C27 H27C 109.5
C26 C28 H28A 109.5
C26 C28 H28B 109.5
C26 C28 H28C 109.5
H28A C28 H28B 109.5
H28A C28 H28C 109.5
H28B C28 H28C 109.5
C26 C29 H29A 109.5
C26 C29 H29B 109.5
C26 C29 H29C 109.5
H29A C29 H29B 109.5
H29A C29 H29C 109.5
H29B C29 H29C 109.5
C5 S1 C2 91.35(10)
C4 S6 C7 91.58(10)

loop_
_geom_bond_atom_site_label_1
_geom_bond_atom_site_label_2
_geom_bond_distance
C2 C3 1.367(3)
C2 C11 1.449(3)
C2 S1 1.752(2)
C3 C4 1.410(3)
C3 Br9 1.876(2)
C4 C5 1.377(3)
C4 S6 1.717(2)
C5 C8 1.415(3)
C5 S1 1.727(2)
C7 C8 1.371(3)
C7 C20 1.471(3)
C7 S6 1.742(2)
C8 Br10 1.878(2)
C11 H11 0.9500
C11 C12 1.337(3)
C12 H12 0.9500
C12 C13 1.463(3)
C13 C14 1.395(3)
C13 C18 1.393(3)
C14 H14 0.9500
C14 C15 1.384(3)
C15 H15 0.9500
C15 C16 1.394(3)
C16 C17 1.385(3)
C16 C19 1.509(3)
C17 H17 0.9500
C17 C18 1.385(3)
C18 H18 0.9500
C19 H19A 0.9800
C19 H19B 0.9800
C19 H19C 0.9800
C20 C21 1.393(3)
C20 C25 1.389(3)
C21 H21 0.9500
C21 C22 1.389(3)
C22 H22 0.9500
C22 C23 1.394(3)
C23 C24 1.390(3)
C23 C26 1.535(3)
C24 H24 0.9500
C24 C25 1.392(3)
C25 H25 0.9500
C26 C27 1.519(3)
C26 C28 1.518(3)
C26 C29 1.521(3)
C27 H27A 0.9800
C27 H27B 0.9800
C27 H27C 0.9800
C28 H28A 0.9800
C28 H28B 0.9800
C28 H28C 0.9800
C29 H29A 0.9800
C29 H29B 0.9800
C29 H29C 0.9800

loop_
_geom_torsion_atom_site_label_1
_geom_torsion_atom_site_label_2
_geom_torsion_atom_site_label_3
_geom_torsion_atom_site_label_4
_geom_torsion
C2 C3 C4 C5 0.4(3)
C2 C3 C4 S6 -177.73(17)
C2 C11 C12 C13 179.0(2)
C3 C2 C11 C12 177.1(2)
C3 C2 S1 C5 0.59(16)
C3 C4 C5 C8 -178.68(17)
C3 C4 C5 S1 0.1(2)
C3 C4 S6 C7 177.8(2)
C4 C5 C8 C7 0.7(3)
C4 C5 C8 Br10 -174.92(15)
C4 C5 S1 C2 -0.36(17)
C5 C4 S6 C7 -0.38(17)
C7 C20 C21 C22 -172.5(2)
C7 C20 C25 C24 173.19(19)
C8 C5 S1 C2 178.0(2)
C8 C7 C20 C21 -40.0(3)
C8 C7 C20 C25 145.4(2)
C8 C7 S6 C4 0.75(16)
C11 C2 C3 C4 178.58(19)
C11 C2 C3 Br9 -1.3(3)
C11 C2 S1 C5 -178.72(17)
C11 C12 C13 C14 13.6(3)
C11 C12 C13 C18 -166.6(2)
C12 C13 C14 C15 179.9(2)
C12 C13 C18 C17 179.6(2)
C13 C14 C15 C16 0.6(3)
C14 C13 C18 C17 -0.6(3)
C14 C15 C16 C17 -0.7(3)
C14 C15 C16 C19 179.0(2)
C15 C16 C17 C18 0.1(3)
C16 C17 C18 C13 0.5(4)
C18 C13 C14 C15 0.0(3)
C19 C16 C17 C18 -179.5(2)
C20 C7 C8 C5 175.1(2)
C20 C7 C8 Br10 -9.6(3)
C20 C7 S6 C4 -175.85(16)
C20 C21 C22 C23 -0.3(4)
C21 C20 C25 C24 -1.5(3)
C21 C22 C23 C24 -2.4(3)
C21 C22 C23 C26 172.5(2)
C22 C23 C24 C25 3.1(3)
C22 C23 C26 C27 26.8(3)
C22 C23 C26 C28 -92.6(3)
C22 C23 C26 C29 147.3(3)
C23 C24 C25 C20 -1.2(3)
C24 C23 C26 C27 -158.5(2)
C24 C23 C26 C28 82.1(3)
C24 C23 C26 C29 -38.0(3)
C25 C20 C21 C22 2.2(3)
C26 C23 C24 C25 -171.87(19)
S1 C2 C3 C4 -0.7(2)
S1 C2 C3 Br9 179.46(11)
S1 C2 C11 C12 -3.7(3)
S1 C5 C8 C7 -177.65(18)
S1 C5 C8 Br10 6.8(3)
S6 C4 C5 C8 -0.1(2)
S6 C4 C5 S1 178.65(10)
S6 C7 C8 C5 -0.9(2)
S6 C7 C8 Br10 174.46(12)
S6 C7 C20 C21 135.75(18)
S6 C7 C20 C25 -38.8(3)
Br9 C3 C4 C5 -179.72(15)
Br9 C3 C4 S6 2.1(3)
